data_4103130
loop_
_publ_author_name
'Meghan A. Dureen'
'Douglas W. Stephan'

_publ_section_title
;
 Reactions of Boron Amidinates with CO2 and CO and Other Small Molecules
;
_journal_name_full 'Journal of the American Chemical Society'
_journal_page_first 13559
_journal_page_last 13568
_journal_paper_doi 10.1021/ja1064153
_journal_volume 132
_journal_year 2010
_chemical_formula_sum 'C21 H18 B F10 N3'
_chemical_formula_weight 513.19
_chemical_name_systematic
; 
 ? 
;
_space_group_IT_number 2
_symmetry_cell_setting triclinic
_symmetry_space_group_name_Hall '-P 1'
_symmetry_space_group_name_H-M 'P -1'
_atom_sites_solution_hydrogens geom
_atom_sites_solution_primary direct
_atom_sites_solution_secondary difmap
_audit_creation_method SHELXL-97
_cell_angle_alpha 100.759(7)
_cell_angle_beta 98.769(7)
_cell_angle_gamma 101.432(7)
_cell_formula_units_Z 2
_cell_length_a 8.2916(12)
_cell_length_b 10.6546(15)
_cell_length_c 12.5718(18)
_cell_measurement_reflns_used 9855
_cell_measurement_temperature 150(2)
_cell_measurement_theta_max 34.83
_cell_measurement_theta_min 2.77
_cell_volume 1048.6(3)
_computing_cell_refinement 'Bruker SAINT'
_computing_data_collection 'Bruker APEX2'
_computing_data_reduction 'Bruker SAINT'
_computing_molecular_graphics 'Bruker SHELXTL'
_computing_publication_material 'Bruker SHELXTL'
_computing_structure_refinement 'SHELXL-97 (Sheldrick, 2008)'
_computing_structure_solution 'SHELXS-97 (Sheldrick, 2008)'
_diffrn_ambient_temperature 150(2)
_diffrn_measured_fraction_theta_full 0.983
_diffrn_measured_fraction_theta_max 0.983
_diffrn_measurement_device_type 'Bruker APEX-II CCD'
_diffrn_measurement_method '\f and \w scans'
_diffrn_radiation_monochromator graphite
_diffrn_radiation_source 'fine-focus sealed tube'
_diffrn_radiation_type MoK\a
_diffrn_radiation_wavelength 0.71073
_diffrn_reflns_av_R_equivalents 0.0306
_diffrn_reflns_av_sigmaI/netI 0.0301
_diffrn_reflns_limit_h_max 13
_diffrn_reflns_limit_h_min -14
_diffrn_reflns_limit_k_max 17
_diffrn_reflns_limit_k_min -18
_diffrn_reflns_limit_l_max 21
_diffrn_reflns_limit_l_min -20
_diffrn_reflns_number 51041
_diffrn_reflns_theta_full 37.28
_diffrn_reflns_theta_max 37.28
_diffrn_reflns_theta_min 1.68
_exptl_absorpt_coefficient_mu 0.159
_exptl_absorpt_correction_T_max 0.9812
_exptl_absorpt_correction_T_min 0.9509
_exptl_absorpt_correction_type multi-scan
_exptl_absorpt_process_details SADABS
_exptl_crystal_colour colourless
_exptl_crystal_density_diffrn 1.625
_exptl_crystal_density_method 'not measured'
_exptl_crystal_description plate
_exptl_crystal_F_000 520
_exptl_crystal_size_max 0.32
_exptl_crystal_size_mid 0.20
_exptl_crystal_size_min 0.12
_refine_diff_density_max 0.499
_refine_diff_density_min -0.427
_refine_diff_density_rms 0.054
_refine_ls_extinction_method none
_refine_ls_goodness_of_fit_ref 1.027
_refine_ls_hydrogen_treatment constr
_refine_ls_matrix_type full
_refine_ls_number_parameters 321
_refine_ls_number_reflns 10708
_refine_ls_number_restraints 0
_refine_ls_restrained_S_all 1.027
_refine_ls_R_factor_all 0.0701
_refine_ls_R_factor_gt 0.0429
_refine_ls_shift/su_max 0.001
_refine_ls_shift/su_mean 0.000
_refine_ls_structure_factor_coef Fsqd
_refine_ls_weighting_details 'calc w=1/[\s^2^(Fo^2^)+(0.0612P)^2^+0.1790P] where P=(Fo^2^+2Fc^2^)/3'
_refine_ls_weighting_scheme calc
_refine_ls_wR_factor_gt 0.1141
_refine_ls_wR_factor_ref 0.1282
_reflns_number_gt 7464
_reflns_number_total 10708
_reflns_threshold_expression >2sigma(I)
_cod_data_source_file ja1064153_si_001_08.cif
_cod_data_source_block (HC(iPrN)2(MeCN)B(C6F5)2
_cod_database_code 4103130

loop_
_symmetry_equiv_pos_as_xyz
'x, y, z'
'-x, -y, -z'

loop_
_atom_site_label
_atom_site_type_symbol
_atom_site_fract_x
_atom_site_fract_y
_atom_site_fract_z
_atom_site_U_iso_or_equiv
_atom_site_adp_type
_atom_site_occupancy
_atom_site_symmetry_multiplicity
_atom_site_calc_flag
_atom_site_refinement_flags
F1 F 0.20804(11) 0.10754(6) 0.08467(5) 0.03800(16) Uani 1 1 d .
F2 F -0.00427(12) -0.07963(7) 0.13960(7) 0.0521(2) Uani 1 1 d .
F3 F -0.09549(11) -0.03666(8) 0.33938(8) 0.0494(2) Uani 1 1 d .
F4 F 0.03519(10) 0.19928(8) 0.48451(6) 0.04228(18) Uani 1 1 d .
F5 F 0.24437(10) 0.38914(7) 0.43040(5) 0.03541(15) Uani 1 1 d .
F6 F 0.05955(7) 0.46979(6) 0.21710(5) 0.02864(12) Uani 1 1 d .
F7 F 0.02890(9) 0.71128(7) 0.29342(6) 0.03506(15) Uani 1 1 d .
F8 F 0.30467(10) 0.90688(6) 0.39559(6) 0.03851(16) Uani 1 1 d .
F9 F 0.61304(9) 0.85131(6) 0.42114(6) 0.03798(16) Uani 1 1 d .
F10 F 0.64752(7) 0.61162(6) 0.34232(5) 0.02643(12) Uani 1 1 d .
N1 N 0.53726(9) 0.34414(7) 0.23027(5) 0.01803(12) Uani 1 1 d .
N2 N 0.54648(9) 0.31849(7) 0.04224(6) 0.01934(13) Uani 1 1 d .
N3 N 0.29971(9) 0.37144(7) 0.09140(6) 0.01890(12) Uani 1 1 d .
C1 C 0.60794(11) 0.31603(8) 0.14658(6) 0.01923(14) Uani 1 1 d .
H1 H 0.7120 0.2916 0.1604 0.023 Uiso 1 1 calc R
C2 C 0.61798(12) 0.32388(10) 0.33883(7) 0.02245(16) Uani 1 1 d .
H2 H 0.5623 0.3651 0.3968 0.027 Uiso 1 1 calc R
C3 C 0.58683(15) 0.17751(11) 0.33732(9) 0.0309(2) Uani 1 1 d .
H3A H 0.4658 0.1399 0.3242 0.046 Uiso 1 1 calc R
H3B H 0.6403 0.1653 0.4085 0.046 Uiso 1 1 calc R
H3C H 0.6343 0.1333 0.2783 0.046 Uiso 1 1 calc R
C4 C 0.80506(12) 0.38825(11) 0.37141(8) 0.02859(19) Uani 1 1 d .
H4A H 0.8656 0.3404 0.3230 0.043 Uiso 1 1 calc R
H4B H 0.8462 0.3860 0.4482 0.043 Uiso 1 1 calc R
H4C H 0.8236 0.4797 0.3639 0.043 Uiso 1 1 calc R
C5 C 0.63713(12) 0.27495(9) -0.04625(7) 0.02291(16) Uani 1 1 d .
H5 H 0.6012 0.3142 -0.1096 0.027 Uiso 1 1 calc R
C6 C 0.58339(18) 0.12664(11) -0.08718(10) 0.0386(3) Uani 1 1 d .
H6A H 0.6231 0.0846 -0.0286 0.058 Uiso 1 1 calc R
H6B H 0.6317 0.1001 -0.1519 0.058 Uiso 1 1 calc R
H6C H 0.4607 0.0996 -0.1075 0.058 Uiso 1 1 calc R
C7 C 0.82645(14) 0.32406(13) -0.01107(9) 0.0338(2) Uani 1 1 d .
H7A H 0.8543 0.4187 0.0211 0.051 Uiso 1 1 calc R
H7B H 0.8786 0.3071 -0.0755 0.051 Uiso 1 1 calc R
H7C H 0.8685 0.2781 0.0440 0.051 Uiso 1 1 calc R
C8 C 0.38257(10) 0.34603(8) 0.01780(6) 0.01800(13) Uani 1 1 d .
C9 C 0.31668(12) 0.34220(9) -0.10109(7) 0.02364(16) Uani 1 1 d .
H9A H 0.2044 0.3599 -0.1088 0.035 Uiso 1 1 calc R
H9B H 0.3106 0.2552 -0.1462 0.035 Uiso 1 1 calc R
H9C H 0.3920 0.4090 -0.1259 0.035 Uiso 1 1 calc R
C10 C 0.23082(11) 0.26149(8) 0.25219(7) 0.01910(14) Uani 1 1 d .
C11 C 0.16363(13) 0.13768(9) 0.18302(8) 0.02461(16) Uani 1 1 d .
C12 C 0.05531(14) 0.03749(10) 0.21067(9) 0.0314(2) Uani 1 1 d .
C13 C 0.01064(13) 0.05807(11) 0.31229(10) 0.0319(2) Uani 1 1 d .
C14 C 0.07751(13) 0.17749(11) 0.38568(8) 0.02786(19) Uani 1 1 d .
C15 C 0.18459(12) 0.27516(9) 0.35422(7) 0.02300(16) Uani 1 1 d .
C16 C 0.35536(10) 0.52585(8) 0.27689(6) 0.01792(13) Uani 1 1 d .
C17 C 0.49029(11) 0.62906(8) 0.32989(7) 0.01986(14) Uani 1 1 d .
C18 C 0.47671(13) 0.75646(9) 0.37098(7) 0.02477(16) Uani 1 1 d .
C19 C 0.32078(14) 0.78471(9) 0.35860(8) 0.02595(17) Uani 1 1 d .
C20 C 0.18150(12) 0.68563(9) 0.30681(7) 0.02384(16) Uani 1 1 d .
C21 C 0.20134(11) 0.56058(9) 0.26763(7) 0.02052(14) Uani 1 1 d .
B1 B 0.35784(12) 0.37605(9) 0.21258(7) 0.01755(15) Uani 1 1 d .

loop_
_atom_site_aniso_label
_atom_site_aniso_U_11
_atom_site_aniso_U_22
_atom_site_aniso_U_33
_atom_site_aniso_U_23
_atom_site_aniso_U_13
_atom_site_aniso_U_12
F1 0.0619(5) 0.0225(3) 0.0275(3) 0.0000(2) 0.0176(3) 0.0036(3)
F2 0.0675(6) 0.0235(3) 0.0530(5) 0.0039(3) 0.0085(4) -0.0108(3)
F3 0.0436(4) 0.0408(4) 0.0738(6) 0.0332(4) 0.0261(4) 0.0025(3)
F4 0.0543(4) 0.0517(4) 0.0403(4) 0.0277(3) 0.0327(3) 0.0232(4)
F5 0.0560(4) 0.0307(3) 0.0194(2) 0.0039(2) 0.0149(3) 0.0058(3)
F6 0.0189(2) 0.0298(3) 0.0332(3) 0.0004(2) 0.0035(2) 0.0038(2)
F7 0.0322(3) 0.0416(4) 0.0357(3) 0.0044(3) 0.0072(3) 0.0221(3)
F8 0.0537(4) 0.0228(3) 0.0397(4) 0.0007(2) 0.0090(3) 0.0164(3)
F9 0.0360(3) 0.0244(3) 0.0425(4) -0.0045(3) 0.0023(3) -0.0033(2)
F10 0.0189(2) 0.0287(3) 0.0284(3) 0.0033(2) 0.0013(2) 0.0037(2)
N1 0.0193(3) 0.0215(3) 0.0141(3) 0.0045(2) 0.0041(2) 0.0058(2)
N2 0.0212(3) 0.0233(3) 0.0144(3) 0.0044(2) 0.0058(2) 0.0054(3)
N3 0.0199(3) 0.0202(3) 0.0156(3) 0.0035(2) 0.0031(2) 0.0031(2)
C1 0.0212(3) 0.0216(3) 0.0162(3) 0.0046(3) 0.0056(3) 0.0062(3)
C2 0.0236(4) 0.0314(4) 0.0148(3) 0.0060(3) 0.0040(3) 0.0112(3)
C3 0.0364(5) 0.0343(5) 0.0274(4) 0.0149(4) 0.0063(4) 0.0129(4)
C4 0.0225(4) 0.0385(5) 0.0246(4) 0.0044(4) 0.0008(3) 0.0121(4)
C5 0.0269(4) 0.0267(4) 0.0164(3) 0.0039(3) 0.0089(3) 0.0064(3)
C6 0.0507(7) 0.0268(5) 0.0384(6) -0.0008(4) 0.0199(5) 0.0088(5)
C7 0.0264(4) 0.0495(6) 0.0261(4) 0.0050(4) 0.0113(4) 0.0089(4)
C8 0.0201(3) 0.0176(3) 0.0149(3) 0.0039(2) 0.0025(2) 0.0016(3)
C9 0.0267(4) 0.0269(4) 0.0155(3) 0.0051(3) 0.0025(3) 0.0032(3)
C10 0.0193(3) 0.0202(3) 0.0190(3) 0.0057(3) 0.0053(3) 0.0050(3)
C11 0.0284(4) 0.0209(4) 0.0243(4) 0.0057(3) 0.0069(3) 0.0035(3)
C12 0.0327(5) 0.0207(4) 0.0385(5) 0.0087(4) 0.0055(4) 0.0004(3)
C13 0.0264(4) 0.0294(5) 0.0476(6) 0.0221(4) 0.0138(4) 0.0070(4)
C14 0.0293(4) 0.0343(5) 0.0314(4) 0.0191(4) 0.0168(4) 0.0148(4)
C15 0.0269(4) 0.0245(4) 0.0217(4) 0.0086(3) 0.0095(3) 0.0088(3)
C16 0.0195(3) 0.0198(3) 0.0149(3) 0.0041(2) 0.0047(2) 0.0043(3)
C17 0.0208(3) 0.0213(3) 0.0169(3) 0.0040(3) 0.0036(3) 0.0041(3)
C18 0.0292(4) 0.0202(4) 0.0217(4) 0.0017(3) 0.0041(3) 0.0018(3)
C19 0.0368(5) 0.0205(4) 0.0221(4) 0.0032(3) 0.0077(3) 0.0103(3)
C20 0.0271(4) 0.0270(4) 0.0206(3) 0.0052(3) 0.0064(3) 0.0125(3)
C21 0.0204(3) 0.0227(4) 0.0184(3) 0.0038(3) 0.0047(3) 0.0049(3)
B1 0.0177(4) 0.0193(4) 0.0159(3) 0.0041(3) 0.0042(3) 0.0041(3)

loop_
_atom_type_symbol
_atom_type_description
_atom_type_scat_dispersion_real
_atom_type_scat_dispersion_imag
_atom_type_scat_source
C C 0.0033 0.0016 'International Tables Vol C Tables 4.2.6.8 and 6.1.1.4'
H H 0.0000 0.0000 'International Tables Vol C Tables 4.2.6.8 and 6.1.1.4'
B B 0.0013 0.0007 'International Tables Vol C Tables 4.2.6.8 and 6.1.1.4'
N N 0.0061 0.0033 'International Tables Vol C Tables 4.2.6.8 and 6.1.1.4'
F F 0.0171 0.0103 'International Tables Vol C Tables 4.2.6.8 and 6.1.1.4'

loop_
_geom_angle_atom_site_label_1
_geom_angle_atom_site_label_2
_geom_angle_atom_site_label_3
_geom_angle
C1 N1 C2 117.43(7)
C1 N1 B1 120.19(7)
C2 N1 B1 121.65(6)
C1 N2 C8 118.27(7)
C1 N2 C5 119.05(7)
C8 N2 C5 122.12(7)
C8 N3 B1 124.57(7)
N1 C1 N2 125.46(8)
N1 C2 C4 113.25(8)
N1 C2 C3 110.11(7)
C4 C2 C3 110.68(8)
N2 C5 C6 110.05(8)
N2 C5 C7 112.71(7)
C6 C5 C7 112.46(9)
N3 C8 N2 122.15(7)
N3 C8 C9 121.76(8)
N2 C8 C9 116.08(7)
C15 C10 C11 113.89(8)
C15 C10 B1 125.18(8)
C11 C10 B1 120.91(7)
F1 C11 C12 115.84(9)
F1 C11 C10 120.22(8)
C12 C11 C10 123.89(9)
F2 C12 C13 119.97(10)
F2 C12 C11 120.51(10)
C13 C12 C11 119.51(10)
F3 C13 C12 120.18(11)
F3 C13 C14 120.64(10)
C12 C13 C14 119.17(9)
F4 C14 C13 119.98(9)
F4 C14 C15 120.68(10)
C13 C14 C15 119.32(9)
F5 C15 C10 120.07(8)
F5 C15 C14 115.77(8)
C10 C15 C14 124.17(9)
C17 C16 C21 113.72(8)
C17 C16 B1 128.35(7)
C21 C16 B1 117.50(7)
F10 C17 C16 120.64(8)
F10 C17 C18 115.16(8)
C16 C17 C18 124.18(8)
F9 C18 C19 119.93(9)
F9 C18 C17 120.79(9)
C19 C18 C17 119.28(9)
F8 C19 C18 120.44(9)
F8 C19 C20 120.41(9)
C18 C19 C20 119.15(8)
F7 C20 C19 120.05(8)
F7 C20 C21 120.51(9)
C19 C20 C21 119.44(9)
F6 C21 C20 115.79(8)
F6 C21 C16 119.98(8)
C20 C21 C16 124.22(8)
N3 B1 N1 109.23(7)
N3 B1 C10 110.33(7)
N1 B1 C10 106.62(6)
N3 B1 C16 104.61(6)
N1 B1 C16 113.94(7)
C10 B1 C16 112.12(7)

loop_
_geom_bond_atom_site_label_1
_geom_bond_atom_site_label_2
_geom_bond_distance
F1 C11 1.3434(11)
F2 C12 1.3433(13)
F3 C13 1.3330(12)
F4 C14 1.3335(12)
F5 C15 1.3491(12)
F6 C21 1.3467(11)
F7 C20 1.3392(11)
F8 C19 1.3381(11)
F9 C18 1.3374(11)
F10 C17 1.3428(10)
N1 C1 1.2962(10)
N1 C2 1.4987(11)
N1 B1 1.5831(12)
N2 C1 1.3399(10)
N2 C8 1.4464(11)
N2 C5 1.4894(11)
N3 C8 1.2551(11)
N3 B1 1.5147(11)
C2 C4 1.5245(14)
C2 C3 1.5254(15)
C5 C6 1.5192(15)
C5 C7 1.5198(15)
C8 C9 1.5013(11)
C10 C15 1.3841(12)
C10 C11 1.3927(13)
C10 B1 1.6505(12)
C11 C12 1.3859(14)
C12 C13 1.3745(16)
C13 C14 1.3797(17)
C14 C15 1.3864(13)
C16 C17 1.3843(12)
C16 C21 1.3927(12)
C16 B1 1.6546(12)
C17 C18 1.3924(13)
C18 C19 1.3772(15)
C19 C20 1.3794(14)
C20 C21 1.3826(13)
